data_7156078
loop_
_publ_author_name
'Vejlegaard, Kim'
'Wegeberg, Christina'
'McKee, Vickie'
'Wengel, Jesper'

_publ_section_title
;
 Novel conformationally constrained 2'-C-methylribonucleosides: synthesis
 and incorporation into oligonucleotides.
;
_journal_issue 8
_journal_name_full 'Organic &amp; biomolecular chemistry'
_journal_page_first 1312
_journal_page_last 1321
_journal_paper_doi 10.1039/c7ob02663c
_journal_volume 16
_journal_year 2018
_chemical_absolute_configuration ad
_chemical_formula_moiety 'C12 H16 N2 O8 S'
_chemical_formula_sum 'C12 H16 N2 O8 S'
_chemical_formula_weight 348.33
_space_group_crystal_system triclinic
_space_group_IT_number 1
_space_group_name_Hall 'P 1'
_space_group_name_H-M_alt 'P 1'
_symmetry_space_group_name_Hall 'P 1'
_symmetry_space_group_name_H-M 'P 1'
_atom_sites_solution_hydrogens mixed
_atom_sites_solution_primary dual
_atom_sites_solution_secondary difmap
_audit_creation_method SHELXL-2016/6
_audit_update_record
;
2017-10-10 deposited with the CCDC.
2018-01-24 downloaded from the CCDC.
;
_cell_angle_alpha 82.4953(19)
_cell_angle_beta 85.481(2)
_cell_angle_gamma 74.878(2)
_cell_formula_units_Z 4
_cell_length_a 9.0606(3)
_cell_length_b 10.3676(2)
_cell_length_c 16.4849(4)
_cell_measurement_reflns_used 14263
_cell_measurement_temperature 100(2)
_cell_measurement_theta_max 76.5470
_cell_measurement_theta_min 4.4410
_cell_volume 1480.49(7)
_computing_cell_refinement 'CrysAlisPro 1.171.39.12b (Rigaku OD, 2015)'
_computing_data_collection 'CrysAlisPro 1.171.39.12b (Rigaku OD, 2015)'
_computing_data_reduction 'CrysAlisPro 1.171.39.12b (Rigaku OD, 2015)'
_computing_molecular_graphics 'Mercury (Macrae at al., 2008)'
_computing_publication_material 'PublCIF (Westrip, 2010)'
_computing_structure_refinement 'SHELXL-2016/6 (Sheldrick, 2016)'
_computing_structure_solution 'SHELXT 2014/5 (Sheldrick, 2014)'
_diffrn_ambient_environment N~2~
_diffrn_ambient_temperature 100.00(14)
_diffrn_detector 'CCD plate'
_diffrn_detector_area_resol_mean 5.2923
_diffrn_detector_type AtlasS2
_diffrn_measured_fraction_theta_full 0.999
_diffrn_measured_fraction_theta_max 0.999
_diffrn_measurement_device 'four-circle diffractometer'
_diffrn_measurement_device_type 'XtaLAB Synergy, Dualflex, AtlasS2'
_diffrn_radiation_monochromator mirror
_diffrn_radiation_probe x-ray
_diffrn_radiation_type 'Cu K\a'
_diffrn_radiation_wavelength 1.54184
_diffrn_reflns_av_R_equivalents 0.0512
_diffrn_reflns_av_unetI/netI 0.0465
_diffrn_reflns_Laue_measured_fraction_full 0.999
_diffrn_reflns_Laue_measured_fraction_max 0.999
_diffrn_reflns_limit_h_max 10
_diffrn_reflns_limit_h_min -10
_diffrn_reflns_limit_k_max 12
_diffrn_reflns_limit_k_min -12
_diffrn_reflns_limit_l_max 19
_diffrn_reflns_limit_l_min -19
_diffrn_reflns_number 32404
_diffrn_reflns_point_group_measured_fraction_full 0.957
_diffrn_reflns_point_group_measured_fraction_max 0.956
_diffrn_reflns_theta_full 67.684
_diffrn_reflns_theta_max 68.239
_diffrn_reflns_theta_min 4.447
_diffrn_source 'micro-focus sealed X-ray tube'
_diffrn_source_type 'PhotonJet (Cu) X-ray Source'
_exptl_absorpt_coefficient_mu 2.388
_exptl_absorpt_correction_T_max 1.000
_exptl_absorpt_correction_T_min 0.889
_exptl_absorpt_correction_type gaussian
_exptl_absorpt_process_details
; 
CrysAlisPro 1.171.39.27b (Rigaku Oxford Diffraction, 2015) 
Numerical absorption correction based on gaussian integration over 
   a multifaceted crystal model 
Empirical absorption correction using spherical harmonics, 
 implemented in SCALE3 ABSPACK scaling algorithm. 
;
_exptl_crystal_colour 'clear colourless'
_exptl_crystal_density_diffrn 1.563
_exptl_crystal_description block
_exptl_crystal_F_000 728
_exptl_crystal_recrystallization_method 'Re-crystallisation from solvent: acetone/pet ether'
_exptl_crystal_size_max 0.087
_exptl_crystal_size_mid 0.044
_exptl_crystal_size_min 0.020
_refine_diff_density_max 0.550
_refine_diff_density_min -0.427
_refine_diff_density_rms 0.061
_refine_ls_abs_structure_details
; 
 Flack x determined using 3852 quotients [(I+)-(I-)]/[(I+)+(I-)] 
 (Parsons, Flack and Wagner, Acta Cryst. B69 (2013) 249-259). 
;
_refine_ls_abs_structure_Flack -0.005(18)
_refine_ls_extinction_method none
_refine_ls_goodness_of_fit_ref 1.054
_refine_ls_hydrogen_treatment mixed
_refine_ls_matrix_type full
_refine_ls_number_parameters 916
_refine_ls_number_reflns 10353
_refine_ls_number_restraints 82
_refine_ls_restrained_S_all 1.050
_refine_ls_R_factor_all 0.0606
_refine_ls_R_factor_gt 0.0541
_refine_ls_shift/su_max 0.001
_refine_ls_shift/su_mean 0.000
_refine_ls_structure_factor_coef Fsqd
_refine_ls_weighting_details 'w=1/[\s^2^(Fo^2^)+(0.0859P)^2^+0.7130P] where P=(Fo^2^+2Fc^2^)/3'
_refine_ls_weighting_scheme calc
_refine_ls_wR_factor_gt 0.1383
_refine_ls_wR_factor_ref 0.1461
_reflns_Friedel_coverage 0.914
_reflns_Friedel_fraction_full 0.916
_reflns_Friedel_fraction_max 0.913
_reflns_number_gt 9332
_reflns_number_total 10353
_reflns_threshold_expression 'I > 2\s(I)'
_cod_data_source_file c7ob02663c2.cif
_cod_data_source_block Comp_11_jwe2
_cod_depositor_comments 'Adding full bibliography for 7156077--7156078.cif.'
_cod_original_cell_volume 1480.48(7)
_cod_database_code 7156078
_shelx_shelxl_version_number 2016/6
_shelx_space_group_comment
; 
The symmetry employed for this shelxl refinement is uniquely defined 
by the following loop, which should always be used as a source of 
symmetry information in preference to the above space-group names. 
They are only intended as comments. 
;
_shelx_estimated_absorpt_t_min 0.819
_shelx_estimated_absorpt_t_max 0.954

loop_
_space_group_symop_operation_xyz
'x, y, z'

loop_
_atom_site_label
_atom_site_type_symbol
_atom_site_fract_x
_atom_site_fract_y
_atom_site_fract_z
_atom_site_U_iso_or_equiv
_atom_site_adp_type
_atom_site_occupancy
_atom_site_site_symmetry_order
_atom_site_calc_flag
_atom_site_refinement_flags_posn
_atom_site_refinement_flags_adp
_atom_site_refinement_flags_occupancy
_atom_site_disorder_assembly
_atom_site_disorder_group
S1A S -0.28933(19) 0.90653(15) 1.06732(10) 0.0375(4) Uani 1 1 d . . . . .
O1A O -0.3564(5) 0.5363(4) 1.0226(3) 0.0353(10) Uani 1 1 d . . . . .
O2A O -0.0353(8) 0.4119(6) 1.1537(3) 0.0622(17) Uani 1 1 d D . . . .
H22A H -0.013(14) 0.467(10) 1.179(7) 0.093 Uiso 1 1 d D U . . .
O3A O -0.2829(8) 0.3054(5) 1.1284(3) 0.0561(16) Uani 1 1 d . . . . .
O4A O 0.0474(6) 0.4696(4) 0.7036(3) 0.0376(11) Uani 1 1 d . . . . .
O5A O -0.1675(5) 0.2126(4) 0.8972(3) 0.0346(10) Uani 1 1 d . . . . .
O6A O -0.2545(8) 0.7501(5) 1.0642(4) 0.0642(19) Uani 1 1 d . . . . .
O7A O -0.1533(7) 0.9352(7) 1.0890(4) 0.0614(15) Uani 1 1 d D . . . .
O8A O -0.4261(6) 0.9505(5) 1.1146(3) 0.0439(12) Uani 1 1 d D . . . .
N1A N -0.2012(6) 0.4338(5) 0.9138(3) 0.0282(11) Uani 1 1 d . . . . .
N2A N -0.0622(6) 0.3441(5) 0.8011(3) 0.0270(10) Uani 1 1 d D . . . .
H2A H -0.029(8) 0.270(6) 0.771(4) 0.032 Uiso 1 1 d D U . . .
C1A C -0.2869(8) 0.4100(6) 0.9927(4) 0.0323(13) Uani 1 1 d . . . . .
H1A H -0.366225 0.361752 0.985231 0.039 Uiso 1 1 calc R U . . .
C2A C -0.1831(9) 0.3345(6) 1.0608(4) 0.0367(15) Uani 1 1 d . . . . .
H2AA H -0.101367 0.255283 1.044855 0.044 Uiso 1 1 calc R U . . .
C3A C -0.1250(8) 0.4488(6) 1.0857(4) 0.0361(14) Uani 1 1 d . . . . .
H3A H -0.072257 0.492327 1.038508 0.043 Uiso 1 1 calc R U . . .
C4A C -0.2900(8) 0.5312(6) 1.1010(4) 0.0327(14) Uani 1 1 d . . . . .
C5A C -0.3225(9) 0.6689(6) 1.1274(4) 0.0397(16) Uani 1 1 d . . . . .
H5AA H -0.434288 0.707873 1.133462 0.048 Uiso 1 1 calc R U . . .
H5AB H -0.277143 0.664991 1.180680 0.048 Uiso 1 1 calc R U . . .
C6A C -0.3538(10) 0.4314(7) 1.1606(4) 0.0482(19) Uani 1 1 d . . . . .
H6AA H -0.323579 0.430170 1.217204 0.058 Uiso 1 1 calc R U . . .
H6AB H -0.466754 0.452335 1.159988 0.058 Uiso 1 1 calc R U . . .
C7A C -0.1753(8) 0.5574(6) 0.8839(4) 0.0317(14) Uani 1 1 d D . . . .
H7A H -0.216645 0.631569 0.914286 0.038 Uiso 1 1 calc R U . . .
C8A C -0.0937(8) 0.5767(6) 0.8135(4) 0.0315(13) Uani 1 1 d D . . . .
C9A C -0.0595(11) 0.7090(6) 0.7814(4) 0.0455(19) Uani 1 1 d D . . . .
H9AA H -0.091834 0.734920 0.725012 0.068 Uiso 1 1 calc R U . . .
H9AB H 0.050749 0.700071 0.782606 0.068 Uiso 1 1 calc R U . . .
H9AC H -0.114992 0.778049 0.815817 0.068 Uiso 1 1 calc R U . . .
C10A C -0.0283(8) 0.4640(6) 0.7684(4) 0.0304(13) Uani 1 1 d D . . . .
C11A C -0.1452(7) 0.3238(6) 0.8718(3) 0.0275(12) Uani 1 1 d . . . . .
C12A C -0.3193(9) 0.9606(8) 0.9649(5) 0.0452(17) Uani 1 1 d D . . . .
H12A H -0.332992 1.058236 0.955241 0.068 Uiso 1 1 calc R U . . .
H12B H -0.411220 0.938183 0.949604 0.068 Uiso 1 1 calc R U . . .
H12C H -0.230709 0.916128 0.931660 0.068 Uiso 1 1 calc R U . . .
S1B S 0.44884(18) -0.30656(15) 0.35658(10) 0.0348(4) Uani 1 1 d . . . . .
O1B O 0.3520(5) 0.1150(4) 0.3557(3) 0.0340(10) Uani 1 1 d . . . . .
O2B O 0.7397(6) 0.0226(5) 0.4228(4) 0.0473(13) Uani 1 1 d D . . . .
H22B H 0.771(12) -0.057(6) 0.440(6) 0.071 Uiso 1 1 d D U . . .
O3B O 0.5713(5) 0.2548(4) 0.3347(3) 0.0366(10) Uani 1 1 d . . . . .
O4B O 0.0345(6) 0.1373(4) 0.6990(3) 0.0432(12) Uani 1 1 d . . . . .
O5B O 0.2534(5) 0.4011(4) 0.5133(3) 0.0312(9) Uani 1 1 d . . . . .
O6B O 0.4543(7) -0.1623(5) 0.3744(3) 0.0526(15) Uani 1 1 d . . . . .
O7B O 0.5755(7) -0.4015(7) 0.3919(4) 0.0670(17) Uani 1 1 d D . . . .
O8B O 0.4262(6) -0.3046(5) 0.2713(3) 0.0417(11) Uani 1 1 d D . . . .
N1B N 0.2628(6) 0.1910(5) 0.4843(3) 0.0303(11) Uani 1 1 d . . . . .
N2B N 0.1414(6) 0.2668(5) 0.6041(3) 0.0268(10) Uani 1 1 d D . . . .
H2B H 0.109(8) 0.340(6) 0.635(4) 0.032 Uiso 1 1 d D U . . .
C1B C 0.3465(8) 0.2180(6) 0.4048(4) 0.0322(14) Uani 1 1 d . . . . .
H1B H 0.294748 0.307560 0.375982 0.039 Uiso 1 1 calc R U . . .
C2B C 0.5147(8) 0.2097(6) 0.4146(4) 0.0324(13) Uani 1 1 d . . . . .
H2BA H 0.535600 0.255692 0.460518 0.039 Uiso 1 1 calc R U . . .
C3B C 0.5801(7) 0.0575(6) 0.4230(4) 0.0327(13) Uani 1 1 d . . . . .
H3B H 0.532961 0.010636 0.470994 0.039 Uiso 1 1 calc R U . . .
C4B C 0.5129(8) 0.0491(6) 0.3418(4) 0.0328(14) Uani 1 1 d . . . . .
C5B C 0.5309(10) -0.0852(7) 0.3126(4) 0.0444(18) Uani 1 1 d . . . . .
H5BA H 0.483720 -0.074290 0.259178 0.053 Uiso 1 1 calc R U . . .
H5BB H 0.640628 -0.131729 0.306072 0.053 Uiso 1 1 calc R U . . .
C6B C 0.5804(9) 0.1484(7) 0.2844(4) 0.0414(17) Uani 1 1 d . . . . .
H6BA H 0.687770 0.107277 0.267204 0.050 Uiso 1 1 calc R U . . .
H6BB H 0.519609 0.181985 0.235207 0.050 Uiso 1 1 calc R U . . .
C7B C 0.206(6) 0.073(5) 0.503(2) 0.031(11) Uani 0.440(12) 1 d D . P A 1
H7B H 0.225156 0.009074 0.464627 0.037 Uiso 0.440(12) 1 calc R U P A 1
C8B C 0.127(3) 0.051(2) 0.5726(15) 0.028(7) Uani 0.440(12) 1 d D . P A 1
C9B C 0.076(4) -0.078(3) 0.596(2) 0.062(9) Uani 0.440(12) 1 d D . P A 1
H9B1 H -0.035211 -0.059146 0.590895 0.092 Uiso 0.440(12) 1 calc R U P A 1
H9B2 H 0.100812 -0.112929 0.652765 0.092 Uiso 0.440(12) 1 calc R U P A 1
H9B3 H 0.128230 -0.144755 0.559556 0.092 Uiso 0.440(12) 1 calc R U P A 1
C10B C 0.1048(8) 0.1466(6) 0.6325(4) 0.0335(14) Uani 0.440(12) 1 d D . P A 1
C7Y C 0.241(5) 0.067(4) 0.5118(16) 0.027(7) Uani 0.560(12) 1 d D . P A 2
H7Y H 0.277263 -0.002617 0.477700 0.032 Uiso 0.560(12) 1 calc R U P A 2
C8Y C 0.171(3) 0.0379(17) 0.5834(12) 0.027(5) Uani 0.560(12) 1 d D . P A 2
C9Y C 0.144(2) -0.0995(15) 0.6124(14) 0.037(4) Uani 0.560(12) 1 d D . P A 2
H9Y1 H 0.068384 -0.116311 0.578705 0.055 Uiso 0.560(12) 1 calc R U P A 2
H9Y2 H 0.106692 -0.102285 0.669777 0.055 Uiso 0.560(12) 1 calc R U P A 2
H9Y3 H 0.240688 -0.168702 0.607295 0.055 Uiso 0.560(12) 1 calc R U P A 2
C10Y C 0.1048(8) 0.1466(6) 0.6325(4) 0.0335(14) Uani 0.560(12) 1 d D . P A 2
C11B C 0.2216(7) 0.2928(6) 0.5326(3) 0.0272(12) Uani 1 1 d . . . . .
C12B C 0.2835(9) -0.3170(7) 0.4145(4) 0.0426(16) Uani 1 1 d D . . . .
H12D H 0.260873 -0.403046 0.409738 0.064 Uiso 1 1 calc R U . . .
H12E H 0.198007 -0.243002 0.394577 0.064 Uiso 1 1 calc R U . . .
H12F H 0.297957 -0.310815 0.472052 0.064 Uiso 1 1 calc R U . . .
S1C S 0.5770(2) 0.09161(15) 0.67578(10) 0.0379(4) Uani 1 1 d . . . . .
C12C C 0.7605(14) 0.0183(12) 0.6325(7) 0.036(3) Uani 0.560(12) 1 d D . P A 1
H12G H 0.839442 0.036406 0.663494 0.055 Uiso 0.560(12) 1 calc R U P A 1
H12H H 0.774713 -0.079092 0.634734 0.055 Uiso 0.560(12) 1 calc R U P A 1
H12I H 0.768809 0.057030 0.575340 0.055 Uiso 0.560(12) 1 calc R U P A 1
O7C O 0.4660(11) 0.0645(11) 0.6305(7) 0.060(3) Uani 0.560(12) 1 d D . P A 1
O8C O 0.5804(12) 0.0514(8) 0.7626(5) 0.044(3) Uani 0.560(12) 1 d D . P A 1
C12X C 0.703(2) 0.0357(19) 0.7478(12) 0.055(5) Uani 0.440(12) 1 d D . P A 2
H12J H 0.663391 0.078522 0.797403 0.083 Uiso 0.440(12) 1 calc R U P A 2
H12K H 0.719889 -0.062038 0.760021 0.083 Uiso 0.440(12) 1 calc R U P A 2
H12L H 0.799564 0.057333 0.728573 0.083 Uiso 0.440(12) 1 calc R U P A 2
O7X O 0.621(2) 0.0377(14) 0.6026(9) 0.073(5) Uani 0.440(12) 1 d D . P A 2
O8X O 0.4234(13) 0.0976(13) 0.7075(8) 0.050(4) Uani 0.440(12) 1 d D . P A 2
O1C O 0.7098(6) 0.4582(4) 0.6649(3) 0.0386(10) Uani 1 1 d . . . . .
O2C O 0.3152(6) 0.5827(5) 0.6108(3) 0.0398(11) Uani 1 1 d D . . . .
H22C H 0.269(10) 0.532(8) 0.597(6) 0.060 Uiso 1 1 d D U . . .
O3C O 0.4995(6) 0.6980(4) 0.6893(3) 0.0415(11) Uani 1 1 d . . . . .
O4C O 1.0098(7) 0.5012(5) 0.3164(3) 0.0539(14) Uani 1 1 d . . . . .
O5C O 0.8061(6) 0.7712(4) 0.5133(3) 0.0397(11) Uani 1 1 d . . . . .
O6C O 0.5802(7) 0.2436(5) 0.6553(3) 0.0520(14) Uani 1 1 d . . . . .
N1C N 0.7974(6) 0.5513(5) 0.5366(3) 0.0303(11) Uani 1 1 d . . . . .
N2C N 0.9102(6) 0.6316(6) 0.4168(4) 0.0351(12) Uani 1 1 d . . . . .
H2C H 0.923(9) 0.701(9) 0.387(5) 0.042 Uiso 1 1 d . U . . .
C1C C 0.7164(8) 0.5800(6) 0.6154(4) 0.0318(13) Uani 1 1 d . . . . .
H1C H 0.771336 0.631039 0.644496 0.038 Uiso 1 1 calc R U . . .
C2C C 0.5480(8) 0.6567(6) 0.6101(4) 0.0335(14) Uani 1 1 d . . . . .
H2CA H 0.525936 0.730523 0.563817 0.040 Uiso 1 1 calc R U . . .
C3C C 0.4748(8) 0.5409(6) 0.6050(4) 0.0324(13) Uani 1 1 d . . . . .
H3C H 0.514598 0.491150 0.556527 0.039 Uiso 1 1 calc R U . . .
C4C C 0.5486(9) 0.4678(6) 0.6852(4) 0.0368(15) Uani 1 1 d . . . . .
C5C C 0.5246(10) 0.3326(7) 0.7179(4) 0.0427(17) Uani 1 1 d . . . . .
H5CA H 0.581226 0.297389 0.768399 0.051 Uiso 1 1 calc R U . . .
H5CB H 0.414471 0.339765 0.731191 0.051 Uiso 1 1 calc R U . . .
C6C C 0.4909(10) 0.5756(7) 0.7424(4) 0.0430(17) Uani 1 1 d . . . . .
H6CA H 0.384528 0.578986 0.762998 0.052 Uiso 1 1 calc R U . . .
H6CB H 0.557217 0.560528 0.789462 0.052 Uiso 1 1 calc R U . . .
C7C C 0.8264(7) 0.4272(6) 0.5068(4) 0.0310(13) Uani 1 1 d . . . . .
H7C H 0.796023 0.355905 0.540289 0.037 Uiso 1 1 calc R U . . .
C8C C 0.8942(7) 0.4030(6) 0.4340(4) 0.0316(13) Uani 1 1 d . . . . .
C9C C 0.9151(8) 0.2742(6) 0.3974(5) 0.0392(15) Uani 1 1 d . . . . .
H9CA H 1.020211 0.245864 0.374718 0.059 Uiso 1 1 calc R U . . .
H9CB H 0.843345 0.287935 0.353743 0.059 Uiso 1 1 calc R U . . .
H9CC H 0.895337 0.204492 0.439937 0.059 Uiso 1 1 calc R U . . .
C10C C 0.9420(8) 0.5114(6) 0.3834(4) 0.0359(15) Uani 1 1 d . . . . .
C11C C 0.8369(7) 0.6586(6) 0.4892(4) 0.0297(13) Uani 1 1 d . . . . .
S1D S 1.28782(19) 1.29196(15) -0.04059(10) 0.0358(4) Uani 1 1 d . . . . .
O1D O 1.3497(5) 0.8789(5) -0.0200(3) 0.0364(10) Uani 1 1 d . . . . .
O2D O 1.0058(5) 0.9602(4) -0.1336(3) 0.0341(10) Uani 1 1 d D . . . .
H22D H 0.960(10) 1.040(6) -0.132(5) 0.051 Uiso 1 1 d D U . . .
O3D O 1.2570(6) 0.7377(4) -0.1258(3) 0.0384(10) Uani 1 1 d . . . . .
O4D O 0.9836(6) 0.8414(5) 0.3094(3) 0.0416(11) Uani 1 1 d . . . . .
O5D O 1.1847(6) 0.5763(4) 0.1097(3) 0.0455(12) Uani 1 1 d . . . . .
O6D O 1.2422(7) 1.1549(5) -0.0420(3) 0.0505(14) Uani 1 1 d . . . . .
O7D O 1.1580(7) 1.3990(6) -0.0614(3) 0.0560(14) Uani 1 1 d . . . . .
O8D O 1.4286(6) 1.2866(5) -0.0870(3) 0.0467(12) Uani 1 1 d . . . . .
N1D N 1.2165(6) 0.7893(5) 0.0945(3) 0.0311(11) Uani 1 1 d . . . . .
N2D N 1.0896(7) 0.7109(5) 0.2094(3) 0.0312(11) Uani 1 1 d . . . . .
H2D H 1.055(10) 0.661(8) 0.230(5) 0.037 Uiso 1 1 d . U . . .
C1D C 1.2863(8) 0.7684(6) 0.0110(4) 0.0341(14) Uani 1 1 d . . . . .
H1D H 1.367504 0.681834 0.012526 0.041 Uiso 1 1 calc R U . . .
C2D C 1.1694(8) 0.7731(6) -0.0519(4) 0.0322(13) Uani 1 1 d . . . . .
H2DA H 1.092004 0.720784 -0.033597 0.039 Uiso 1 1 calc R U . . .
C3D C 1.1045(7) 0.9259(6) -0.0691(3) 0.0296(13) Uani 1 1 d . . . . .
H3D H 1.058324 0.968296 -0.018841 0.036 Uiso 1 1 calc R U . . .
C4D C 1.2642(8) 0.9445(6) -0.0925(4) 0.0330(14) Uani 1 1 d . . . . .
C5D C 1.2867(8) 1.0838(7) -0.1141(4) 0.0389(15) Uani 1 1 d . . . . .
H5DA H 1.395183 1.078993 -0.130745 0.047 Uiso 1 1 calc R U . . .
H5DB H 1.222744 1.131422 -0.160273 0.047 Uiso 1 1 calc R U . . .
C6D C 1.3163(8) 0.8518(7) -0.1590(4) 0.0383(15) Uani 1 1 d . . . . .
H6DA H 1.271354 0.893931 -0.211871 0.046 Uiso 1 1 calc R U . . .
H6DB H 1.429197 0.825690 -0.166479 0.046 Uiso 1 1 calc R U . . .
C7D C 1.1925(8) 0.9119(6) 0.1261(4) 0.0321(13) Uani 1 1 d . . . . .
H7D H 1.231926 0.980917 0.095729 0.039 Uiso 1 1 calc R U . . .
C8D C 1.1165(8) 0.9359(6) 0.1973(4) 0.0301(13) Uani 1 1 d . . . . .
C9D C 1.0844(9) 1.0687(7) 0.2322(4) 0.0407(16) Uani 1 1 d . . . . .
H9DA H 1.125137 1.054111 0.286901 0.061 Uiso 1 1 calc R U . . .
H9DB H 0.973644 1.108101 0.235943 0.061 Uiso 1 1 calc R U . . .
H9DC H 1.133540 1.130036 0.196328 0.061 Uiso 1 1 calc R U . . .
C10D C 1.0561(7) 0.8301(6) 0.2431(4) 0.0314(13) Uani 1 1 d . . . . .
C11D C 1.1649(8) 0.6858(6) 0.1363(4) 0.0337(14) Uani 1 1 d . . . . .
C12D C 1.3168(10) 1.2797(7) 0.0631(4) 0.0446(17) Uani 1 1 d . . . . .
H12M H 1.339982 1.362066 0.075459 0.067 Uiso 1 1 calc R U . . .
H12N H 1.402645 1.202379 0.077800 0.067 Uiso 1 1 calc R U . . .
H12O H 1.224072 1.267784 0.094690 0.067 Uiso 1 1 calc R U . . .

loop_
_atom_site_aniso_label
_atom_site_aniso_U_11
_atom_site_aniso_U_22
_atom_site_aniso_U_33
_atom_site_aniso_U_23
_atom_site_aniso_U_13
_atom_site_aniso_U_12
S1A 0.0407(9) 0.0284(8) 0.0436(9) -0.0070(6) 0.0040(7) -0.0094(7)
O1A 0.038(3) 0.032(2) 0.031(2) -0.0052(17) 0.0028(18) 0.0002(19)
O2A 0.072(4) 0.064(4) 0.043(3) -0.014(3) -0.018(3) 0.004(3)
O3A 0.101(5) 0.030(2) 0.039(3) -0.006(2) 0.029(3) -0.028(3)
O4A 0.054(3) 0.030(2) 0.034(2) -0.0073(18) 0.013(2) -0.021(2)
O5A 0.048(3) 0.023(2) 0.035(2) -0.0040(17) 0.0097(19) -0.0165(19)
O6A 0.092(5) 0.027(2) 0.066(4) -0.009(2) 0.046(3) -0.014(3)
O7A 0.043(3) 0.079(4) 0.070(4) -0.021(3) -0.013(3) -0.019(3)
O8A 0.053(3) 0.032(2) 0.044(3) -0.005(2) 0.007(2) -0.009(2)
N1A 0.034(3) 0.023(2) 0.027(2) -0.0020(19) 0.003(2) -0.008(2)
N2A 0.037(3) 0.021(2) 0.023(2) -0.0030(18) 0.003(2) -0.009(2)
C1A 0.036(4) 0.034(3) 0.030(3) -0.011(2) 0.006(3) -0.014(3)
C2A 0.053(4) 0.026(3) 0.032(3) -0.003(2) 0.006(3) -0.013(3)
C3A 0.042(4) 0.029(3) 0.035(3) -0.007(2) -0.006(3) -0.003(3)
C4A 0.041(4) 0.027(3) 0.029(3) 0.000(2) 0.002(3) -0.010(3)
C5A 0.053(4) 0.026(3) 0.036(3) -0.003(3) 0.012(3) -0.008(3)
C6A 0.075(6) 0.034(4) 0.036(4) -0.004(3) 0.018(4) -0.021(4)
C7A 0.048(4) 0.019(3) 0.028(3) -0.004(2) 0.003(3) -0.008(3)
C8A 0.042(4) 0.025(3) 0.029(3) -0.001(2) -0.003(3) -0.012(3)
C9A 0.083(6) 0.025(3) 0.035(3) -0.004(3) 0.005(3) -0.027(3)
C10A 0.040(4) 0.026(3) 0.028(3) -0.003(2) 0.000(3) -0.015(3)
C11A 0.034(3) 0.021(3) 0.028(3) -0.002(2) -0.001(2) -0.007(2)
C12A 0.035(4) 0.053(4) 0.048(4) -0.003(3) 0.004(3) -0.015(3)
S1B 0.0353(9) 0.0277(7) 0.0437(9) -0.0039(6) -0.0022(7) -0.0122(6)
O1B 0.041(3) 0.038(2) 0.028(2) -0.0073(17) 0.0036(18) -0.020(2)
O2B 0.039(3) 0.028(2) 0.072(3) 0.006(2) 0.000(2) -0.011(2)
O3B 0.044(3) 0.031(2) 0.038(2) 0.0028(18) 0.007(2) -0.0201(19)
O4B 0.064(3) 0.026(2) 0.039(2) -0.0047(18) 0.021(2) -0.017(2)
O5B 0.039(2) 0.025(2) 0.034(2) -0.0023(16) 0.0040(18) -0.0164(18)
O6B 0.086(4) 0.042(3) 0.043(3) -0.015(2) 0.026(3) -0.043(3)
O7B 0.045(3) 0.067(4) 0.082(4) -0.016(3) -0.021(3) 0.005(3)
O8B 0.046(3) 0.038(3) 0.043(3) -0.007(2) 0.008(2) -0.016(2)
N1B 0.040(3) 0.025(2) 0.028(3) 0.000(2) 0.004(2) -0.015(2)
N2B 0.033(3) 0.022(2) 0.027(2) -0.0003(18) 0.003(2) -0.010(2)
C1B 0.042(4) 0.031(3) 0.027(3) -0.005(2) 0.007(3) -0.015(3)
C2B 0.041(4) 0.029(3) 0.032(3) 0.001(2) 0.003(3) -0.021(3)
C3B 0.030(3) 0.025(3) 0.043(3) -0.003(2) 0.004(3) -0.010(2)
C4B 0.040(4) 0.029(3) 0.033(3) -0.006(3) 0.012(3) -0.018(3)
C5B 0.067(5) 0.036(3) 0.037(4) -0.010(3) 0.021(3) -0.028(3)
C6B 0.056(5) 0.036(3) 0.036(3) -0.003(3) 0.015(3) -0.024(3)
C7B 0.04(3) 0.026(14) 0.037(11) -0.010(10) 0.001(14) -0.028(16)
C8B 0.022(16) 0.027(9) 0.038(9) -0.002(7) 0.003(10) -0.011(9)
C9B 0.09(2) 0.040(13) 0.063(17) -0.020(12) 0.033(18) -0.038(14)
C10B 0.045(4) 0.021(3) 0.033(3) -0.001(2) 0.007(3) -0.011(3)
C7Y 0.026(14) 0.026(9) 0.029(7) -0.003(6) 0.000(8) -0.009(7)
C8Y 0.031(14) 0.016(6) 0.033(7) 0.002(5) 0.001(7) -0.007(6)
C9Y 0.050(11) 0.015(5) 0.043(9) -0.003(5) 0.019(8) -0.011(6)
C10Y 0.045(4) 0.021(3) 0.033(3) -0.001(2) 0.007(3) -0.011(3)
C11B 0.034(3) 0.023(3) 0.025(3) -0.001(2) -0.001(2) -0.007(2)
C12B 0.044(4) 0.044(4) 0.042(4) 0.008(3) -0.006(3) -0.022(3)
S1C 0.0441(10) 0.0297(8) 0.0390(8) -0.0013(6) 0.0054(7) -0.0111(7)
C12C 0.032(7) 0.033(6) 0.043(7) -0.003(5) -0.003(5) -0.006(5)
O7C 0.032(5) 0.074(7) 0.078(8) 0.016(6) -0.022(5) -0.030(5)
O8C 0.053(7) 0.027(4) 0.044(5) 0.002(3) 0.018(4) -0.006(4)
C12X 0.063(14) 0.042(10) 0.058(11) 0.012(8) -0.005(10) -0.016(9)
O7X 0.103(14) 0.049(8) 0.064(9) -0.017(7) 0.019(9) -0.018(8)
O8X 0.033(6) 0.055(7) 0.066(9) -0.006(6) -0.002(5) -0.022(5)
O1C 0.048(3) 0.030(2) 0.036(2) 0.0027(18) -0.004(2) -0.010(2)
O2C 0.035(3) 0.040(3) 0.047(3) -0.012(2) 0.007(2) -0.014(2)
O3C 0.057(3) 0.029(2) 0.041(2) -0.0117(19) 0.004(2) -0.013(2)
O4C 0.064(4) 0.038(3) 0.062(3) -0.015(2) 0.033(3) -0.022(2)
O5C 0.048(3) 0.027(2) 0.045(3) -0.0044(19) 0.002(2) -0.013(2)
O6C 0.088(4) 0.028(2) 0.036(3) -0.0033(19) 0.016(3) -0.013(2)
N1C 0.028(3) 0.028(3) 0.036(3) 0.003(2) -0.006(2) -0.011(2)
N2C 0.030(3) 0.028(3) 0.048(3) 0.000(2) 0.003(2) -0.011(2)
C1C 0.036(3) 0.028(3) 0.032(3) 0.001(2) -0.009(3) -0.010(3)
C2C 0.039(4) 0.026(3) 0.035(3) -0.002(2) -0.002(3) -0.010(3)
C3C 0.037(4) 0.028(3) 0.034(3) -0.009(2) 0.004(3) -0.012(3)
C4C 0.050(4) 0.031(3) 0.031(3) -0.005(3) 0.003(3) -0.014(3)
C5C 0.063(5) 0.032(3) 0.033(3) -0.007(3) 0.011(3) -0.014(3)
C6C 0.061(5) 0.035(4) 0.035(3) -0.006(3) 0.001(3) -0.017(3)
C7C 0.026(3) 0.023(3) 0.046(4) 0.001(2) -0.006(3) -0.009(2)
C8C 0.021(3) 0.026(3) 0.049(4) -0.001(3) -0.001(3) -0.009(2)
C9C 0.040(4) 0.029(3) 0.053(4) -0.009(3) 0.005(3) -0.015(3)
C10C 0.030(3) 0.028(3) 0.052(4) -0.006(3) 0.006(3) -0.013(3)
C11C 0.030(3) 0.024(3) 0.037(3) -0.002(2) -0.006(3) -0.009(2)
S1D 0.0370(9) 0.0330(8) 0.0409(9) -0.0077(6) 0.0021(7) -0.0144(7)
O1D 0.033(2) 0.043(3) 0.035(2) -0.0067(19) 0.0028(19) -0.013(2)
O2D 0.038(3) 0.031(2) 0.035(2) -0.0048(18) -0.0036(19) -0.0090(19)
O3D 0.047(3) 0.031(2) 0.039(2) -0.0129(19) 0.005(2) -0.011(2)
O4D 0.055(3) 0.032(2) 0.036(2) -0.0019(19) 0.011(2) -0.013(2)
O5D 0.065(3) 0.026(2) 0.044(3) -0.0085(19) 0.003(2) -0.008(2)
O6D 0.067(4) 0.052(3) 0.047(3) -0.023(2) 0.025(3) -0.040(3)
O7D 0.052(3) 0.055(3) 0.056(3) 0.001(3) -0.011(3) -0.006(3)
O8D 0.048(3) 0.051(3) 0.049(3) -0.016(2) 0.011(2) -0.025(2)
N1D 0.037(3) 0.027(2) 0.029(3) -0.005(2) -0.001(2) -0.006(2)
N2D 0.033(3) 0.026(3) 0.035(3) 0.002(2) -0.003(2) -0.012(2)
C1D 0.033(3) 0.028(3) 0.038(3) -0.009(3) 0.002(3) -0.001(2)
C2D 0.040(4) 0.030(3) 0.029(3) -0.008(2) 0.003(3) -0.012(3)
C3D 0.030(3) 0.030(3) 0.027(3) -0.006(2) 0.000(2) -0.005(2)
C4D 0.035(3) 0.033(3) 0.032(3) -0.004(3) 0.000(3) -0.009(3)
C5D 0.040(4) 0.040(4) 0.039(4) -0.014(3) 0.013(3) -0.016(3)
C6D 0.043(4) 0.037(3) 0.038(3) -0.014(3) 0.013(3) -0.014(3)
C7D 0.038(4) 0.030(3) 0.031(3) -0.002(2) -0.008(3) -0.011(3)
C8D 0.036(3) 0.028(3) 0.027(3) -0.003(2) -0.003(2) -0.010(3)
C9D 0.061(5) 0.032(3) 0.033(3) -0.006(3) 0.007(3) -0.021(3)
C10D 0.032(3) 0.029(3) 0.031(3) -0.003(2) -0.004(3) -0.003(2)
C11D 0.037(4) 0.024(3) 0.038(3) -0.002(2) -0.005(3) -0.004(3)
C12D 0.054(5) 0.037(4) 0.043(4) -0.008(3) -0.005(3) -0.010(3)

loop_
_atom_type_symbol
_atom_type_description
_atom_type_scat_dispersion_real
_atom_type_scat_dispersion_imag
_atom_type_scat_source
C C 0.0181 0.0091 'International Tables Vol C Tables 4.2.6.8 and 6.1.1.4'
H H 0.0000 0.0000 'International Tables Vol C Tables 4.2.6.8 and 6.1.1.4'
N N 0.0311 0.0180 'International Tables Vol C Tables 4.2.6.8 and 6.1.1.4'
O O 0.0492 0.0322 'International Tables Vol C Tables 4.2.6.8 and 6.1.1.4'
S S 0.3331 0.5567 'International Tables Vol C Tables 4.2.6.8 and 6.1.1.4'

loop_
_exptl_crystal_face_index_h
_exptl_crystal_face_index_k
_exptl_crystal_face_index_l
_exptl_crystal_face_perp_dist
5 1 7 0.0258
0 -2 9 0.0360
-5 -1 -7 0.0178
0 2 -9 0.0260
-5 -4 3 0.0306
5 4 -3 0.0346
0 -5 -7 0.0098
2 6 7 0.0175
-1 5 7 0.0093

loop_
_geom_angle_atom_site_label_1
_geom_angle_atom_site_label_2
_geom_angle_atom_site_label_3
_geom_angle
O8A S1A O7A 118.9(3)
O8A S1A O6A 109.7(3)
O7A S1A O6A 107.7(4)
O8A S1A C12A 110.0(3)
O7A S1A C12A 109.5(4)
O6A S1A C12A 99.2(4)
C1A O1A C4A 106.2(5)
C2A O3A C6A 106.8(5)
C5A O6A S1A 119.3(4)
C11A N1A C7A 121.0(5)
C11A N1A C1A 115.9(5)
C7A N1A C1A 123.1(5)
C11A N2A C10A 126.3(5)
O1A C1A N1A 109.1(5)
O1A C1A C2A 103.1(5)
N1A C1A C2A 112.9(5)
O3A C2A C1A 105.8(6)
O3A C2A C3A 103.8(5)
C1A C2A C3A 100.4(5)
O2A C3A C2A 113.8(6)
O2A C3A C4A 115.9(6)
C2A C3A C4A 90.8(5)
O1A C4A C5A 110.6(5)
O1A C4A C6A 106.4(6)
C5A C4A C6A 114.2(5)
O1A C4A C3A 101.9(5)
C5A C4A C3A 121.1(6)
C6A C4A C3A 101.1(5)
O6A C5A C4A 106.9(5)
O3A C6A C4A 102.0(5)
C8A C7A N1A 122.5(5)
C7A C8A C10A 118.8(5)
C7A C8A C9A 123.4(6)
C10A C8A C9A 117.6(5)
O4A C10A N2A 120.1(5)
O4A C10A C8A 124.6(5)
N2A C10A C8A 115.3(5)
O5A C11A N2A 121.9(5)
O5A C11A N1A 122.0(5)
N2A C11A N1A 116.0(5)
O7B S1B O8B 118.7(3)
O7B S1B O6B 108.5(4)
O8B S1B O6B 109.6(3)
O7B S1B C12B 109.6(4)
O8B S1B C12B 110.4(3)
O6B S1B C12B 98.2(3)
C1B O1B C4B 106.5(5)
C2B O3B C6B 106.1(4)
C5B O6B S1B 117.4(4)
C11B N1B C7Y 120.6(10)
C11B N1B C7B 120.8(12)
C11B N1B C1B 116.7(5)
C7Y N1B C1B 122.4(11)
C7B N1B C1B 121.7(12)
C11B N2B C10B 126.3(5)
C11B N2B C10Y 126.3(5)
O1B C1B N1B 109.1(5)
O1B C1B C2B 103.4(5)
N1B C1B C2B 113.0(5)
O3B C2B C1B 105.2(5)
O3B C2B C3B 104.0(5)
C1B C2B C3B 100.2(5)
O2B C3B C2B 111.6(5)
O2B C3B C4B 115.1(5)
C2B C3B C4B 90.8(5)
O1B C4B C5B 110.6(6)
O1B C4B C6B 106.3(5)
C5B C4B C6B 115.7(5)
O1B C4B C3B 102.1(5)
C5B C4B C3B 119.7(6)
C6B C4B C3B 100.8(5)
O6B C5B C4B 106.9(5)
O3B C6B C4B 102.5(5)
C8B C7B N1B 122(3)
C7B C8B C10B 118(2)
C7B C8B C9B 122(2)
C10B C8B C9B 118.8(19)
O4B C10B N2B 118.9(5)
O4B C10B C8B 124.6(12)
N2B C10B C8B 115.3(12)
C8Y C7Y N1B 124(2)
C7Y C8Y C10Y 117.8(18)
C7Y C8Y C9Y 123.6(18)
C10Y C8Y C9Y 118.2(14)
O4B C10Y N2B 118.9(5)
O4B C10Y C8Y 126.1(10)
N2B C10Y C8Y 114.5(9)
O5B C11B N1B 122.4(5)
O5B C11B N2B 122.1(5)
N1B C11B N2B 115.6(5)
O7X S1C O8X 117.2(9)
O7C S1C O8C 119.8(6)
O7X S1C O6C 104.4(6)
O7C S1C O6C 109.9(5)
O8X S1C O6C 104.0(5)
O8C S1C O6C 111.0(4)
O7X S1C C12X 114.6(10)
O8X S1C C12X 111.9(9)
O6C S1C C12X 102.8(7)
O7C S1C C12C 108.5(6)
O8C S1C C12C 107.3(5)
O6C S1C C12C 98.0(4)
C1C O1C C4C 106.1(5)
C2C O3C C6C 105.7(5)
C5C O6C S1C 118.2(4)
C11C N1C C7C 120.2(5)
C11C N1C C1C 116.0(5)
C7C N1C C1C 123.6(5)
C11C N2C C10C 127.0(6)
O1C C1C N1C 110.5(5)
O1C C1C C2C 103.1(5)
N1C C1C C2C 115.2(5)
O3C C2C C1C 106.3(5)
O3C C2C C3C 104.4(5)
C1C C2C C3C 100.5(5)
O2C C3C C2C 111.8(5)
O2C C3C C4C 114.4(5)
C2C C3C C4C 90.1(5)
O1C C4C C5C 110.6(6)
O1C C4C C6C 108.2(6)
C5C C4C C6C 114.6(5)
O1C C4C C3C 101.7(5)
C5C C4C C3C 119.5(6)
C6C C4C C3C 100.9(5)
O6C C5C C4C 107.7(5)
O3C C6C C4C 102.3(5)
C8C C7C N1C 123.5(6)
C7C C8C C10C 118.1(6)
C7C C8C C9C 124.6(6)
C10C C8C C9C 117.1(6)
O4C C10C N2C 120.0(6)
O4C C10C C8C 124.6(6)
N2C C10C C8C 115.4(6)
O5C C11C N2C 123.2(6)
O5C C11C N1C 121.1(6)
N2C C11C N1C 115.7(5)
O7D S1D O8D 119.1(3)
O7D S1D O6D 107.9(4)
O8D S1D O6D 108.9(3)
O7D S1D C12D 109.8(4)
O8D S1D C12D 110.3(4)
O6D S1D C12D 98.9(3)
C1D O1D C4D 105.7(5)
C2D O3D C6D 106.9(4)
C5D O6D S1D 118.5(4)
C11D N1D C7D 121.2(5)
C11D N1D C1D 116.5(5)
C7D N1D C1D 122.1(5)
C11D N2D C10D 126.7(6)
O1D C1D N1D 109.1(5)
O1D C1D C2D 103.1(5)
N1D C1D C2D 113.3(5)
O3D C2D C1D 105.7(5)
O3D C2D C3D 103.6(5)
C1D C2D C3D 99.9(5)
O2D C3D C4D 114.1(5)
O2D C3D C2D 112.1(5)
C4D C3D C2D 90.7(5)
O1D C4D C5D 109.6(5)
O1D C4D C6D 106.8(5)
C5D C4D C6D 115.0(5)
O1D C4D C3D 102.7(5)
C5D C4D C3D 119.8(5)
C6D C4D C3D 101.5(5)
O6D C5D C4D 107.7(5)
O3D C6D C4D 101.5(5)
C8D C7D N1D 122.5(6)
C7D C8D C10D 118.3(6)
C7D C8D C9D 123.9(6)
C10D C8D C9D 117.7(5)
O4D C10D N2D 120.6(6)
O4D C10D C8D 123.8(6)
N2D C10D C8D 115.6(5)
O5D C11D N2D 121.9(6)
O5D C11D N1D 122.4(6)
N2D C11D N1D 115.6(5)

loop_
_geom_bond_atom_site_label_1
_geom_bond_atom_site_label_2
_geom_bond_distance
S1A O8A 1.413(5)
S1A O7A 1.423(6)
S1A O6A 1.576(5)
S1A C12A 1.728(8)
O1A C1A 1.430(7)
O1A C4A 1.457(8)
O2A C3A 1.390(9)
O3A C2A 1.430(8)
O3A C6A 1.446(9)
O4A C10A 1.227(7)
O5A C11A 1.236(7)
O6A C5A 1.454(8)
N1A C11A 1.373(7)
N1A C7A 1.383(7)
N1A C1A 1.488(7)
N2A C11A 1.360(7)
N2A C10A 1.388(7)
C1A C2A 1.520(10)
C2A C3A 1.529(9)
C3A C4A 1.536(9)
C4A C5A 1.495(9)
C4A C6A 1.525(9)
C7A C8A 1.347(8)
C8A C10A 1.437(8)
C8A C9A 1.504(8)
S31 O7B 1.411(6)
S1B O8B 1.433(5)
S1B O6B 1.575(5)
S1B C12B 1.733(7)
O1B C1B 1.411(7)
O1B C4B 1.454(8)
O2B C3B 1.396(8)
O3B C2B 1.440(7)
O3B C6B 1.446(8)
O4B C10Y 1.229(7)
O4B C10B 1.229(7)
O5B C11B 1.227(7)
O6B C5B 1.457(8)
N1B C11B 1.362(8)
N1B C7Y 1.36(4)
N1B C7B 1.44(4)
N1B C1B 1.493(7)
N2B C11B 1.369(7)
N2B C10B 1.386(8)
N2B C10Y 1.386(8)
C1B C2B 1.524(10)
C2B C3B 1.525(8)
C3B C4B 1.535(9)
C4B C5B 1.497(9)
C4B C6B 1.520(8)
C7B C8B 1.330(18)
C8B C10B 1.456(18)
C8B C9B 1.519(18)
C7Y C8Y 1.330(15)
C8Y C10Y 1.447(15)
C8Y C9Y 1.517(14)
S1C O7X 1.382(13)
S1C O7C 1.403(10)
S1C O8X 1.437(11)
S1C O8C 1.439(9)
S1C O6C 1.575(5)
S1C C12X 1.653(18)
S1C C12C 1.774(11)
O1C C1C 1.423(7)
O1C C4C 1.453(9)
O2C C3C 1.396(8)
O3C C2C 1.428(8)
O3C C6C 1.460(8)
O4C C10C 1.224(8)
O5C C11C 1.237(7)
O6C C5C 1.447(8)
N1C C11C 1.382(8)
N1C C7C 1.391(8)
N1C C1C 1.467(8)
N2C C11C 1.346(8)
N2C C10C 1.380(8)
C1C C2C 1.529(9)
C2C C3C 1.529(8)
C3C C4C 1.543(9)
C4C C5C 1.498(9)
C4C C6C 1.518(9)
C7C C8C 1.327(9)
C8C C10C 1.449(9)
C8C C9C 1.497(9)
S1D O7D 1.420(6)
S1D O8D 1.427(5)
S1D O6D 1.583(5)
S1D C12D 1.733(7)
O1D C1D 1.430(8)
O1D C4D 1.466(8)
O2D C3D 1.392(8)
O3D C2D 1.435(7)
O3D C6D 1.450(8)
O4D C10D 1.233(8)
O5D C11D 1.235(8)
O6D C5D 1.455(8)
N1D C11D 1.365(8)
N1D C7D 1.395(8)
N1D C1D 1.487(8)
N2D C11D 1.358(9)
N2D C10D 1.372(8)
C1D C2D 1.528(9)
C2D C3D 1.535(8)
C3D C4D 1.522(9)
C4D C5D 1.504(9)
C4D C6D 1.518(9)
C7D C8D 1.332(9)
C8D C10D 1.450(9)
C8D C9D 1.511(9)

loop_
_geom_hbond_atom_site_label_D
_geom_hbond_atom_site_label_H
_geom_hbond_atom_site_label_A
_geom_hbond_distance_DH
_geom_hbond_distance_HA
_geom_hbond_distance_DA
_geom_hbond_angle_DHA
_geom_hbond_site_symmetry_A
O2A H22A O4C 0.82(6) 2.37(9) 3.039(8) 140(11) 1_456
O2A H22A O5D 0.82(6) 2.50(11) 2.938(9) 115(10) 1_456
N2A H2A O4B 0.94(5) 1.88(6) 2.816(7) 174(6) .
O2B H22B O5C 0.81(5) 1.99(6) 2.774(7) 161(10) 1_545
N2B H2B O4A 0.94(5) 1.82(6) 2.754(6) 174(6) .
O2C H22C O4A 0.82(5) 2.72(9) 3.168(6) 117(8) .
O2C H22C O5B 0.82(5) 2.09(7) 2.815(7) 148(9) .
N2C H2C O4D 0.85(8) 1.96(9) 2.805(7) 171(8) .
O2D H22D O5A 0.82(5) 1.96(6) 2.765(6) 166(9) 1_664
N2D H2D O4C 0.71(8) 2.14(8) 2.825(7) 162(9) .

loop_
_geom_torsion_atom_site_label_1
_geom_torsion_atom_site_label_2
_geom_torsion_atom_site_label_3
_geom_torsion_atom_site_label_4
_geom_torsion
O8A S1A O6A C5A -21.6(8)
O7A S1A O6A C5A 109.1(7)
C12A S1A O6A C5A -136.8(7)
C4A O1A C1A N1A -118.4(5)
C4A O1A C1A C2A 1.9(6)
C11A N1A C1A O1A -171.6(5)
C7A N1A C1A O1A 9.8(8)
C11A N1A C1A C2A 74.5(7)
C7A N1A C1A C2A -104.2(7)
C6A O3A C2A C1A -71.8(7)
C6A O3A C2A C3A 33.4(8)
O1A C1A C2A O3A 69.5(6)
N1A C1A C2A O3A -173.0(5)
O1A C1A C2A C3A -38.3(6)
N1A C1A C2A C3A 79.3(6)
O3A C2A C3A O2A 65.2(8)
C1A C2A C3A O2A 174.5(6)
O3A C2A C3A C4A -53.6(6)
C1A C2A C3A C4A 55.6(5)
C1A O1A C4A C5A 165.1(5)
C1A O1A C4A C6A -70.3(6)
C1A O1A C4A C3A 35.2(6)
O2A C3A C4A O1A -172.4(6)
C2A C3A C4A O1A -55.3(5)
O2A C3A C4A C5A 64.5(8)
C2A C3A C4A C5A -178.5(6)
O2A C3A C4A C6A -62.8(7)
C2A C3A C4A C6A 54.3(6)
S1A O6A C5A C4A 171.1(6)
O1A C4A C5A O6A -59.9(8)
C6A C4A C5A O6A -179.9(7)
C3A C4A C5A O6A 59.0(8)
C2A O3A C6A C4A 3.2(8)
O1A C4A C6A O3A 67.8(7)
C5A C4A C6A O3A -169.9(6)
C3A C4A C6A O3A -38.3(7)
C11A N1A C7A C8A -0.6(10)
C1A N1A C7A C8A 178.0(6)
N1A C7A C8A C10A -1.3(10)
N1A C7A C8A C9A -177.8(7)
C11A N2A C10A O4A -179.6(6)
C11A N2A C10A C8A -2.4(9)
C7A C8A C10A O4A 179.7(7)
C9A C8A C10A O4A -3.6(10)
C7A C8A C10A N2A 2.6(9)
C9A C8A C10A N2A 179.4(6)
C10A N2A C11A O5A -178.7(6)
C10A N2A C11A N1A 0.6(9)
C7A N1A C11A O5A -179.7(6)
C1A N1A C11A O5A 1.6(9)
C7A N1A C11A N2A 1.0(8)
C1A N1A C11A N2A -177.7(5)
O7B S1B O6B C5B 93.0(7)
O8B S1B O6B C5B -37.9(7)
C12B S1B O6B C5B -153.1(6)
C4B O1B C1B N1B -118.2(5)
C4B O1B C1B C2B 2.3(6)
C11B N1B C1B O1B -167.9(5)
C7Y N1B C1B O1B 18(2)
C7B N1B C1B O1B 2(3)
C11B N1B C1B C2B 77.7(7)
C7Y N1B C1B C2B -96(2)
C7B N1B C1B C2B -112(3)
C6B O3B C2B C1B -72.2(6)
C6B O3B C2B C3B 32.7(7)
O1B C1B C2B O3B 69.3(5)
N1B C1B C2B O3B -172.9(5)
O1B C1B C2B C3B -38.4(6)
N1B C1B C2B C3B 79.5(6)
O3B C2B C3B O2B 64.0(7)
C1B C2B C3B O2B 172.6(5)
O3B C2B C3B C4B -53.6(5)
C1B C2B C3B C4B 55.1(5)
C1B O1B C4B C5B 162.9(5)
C1B O1B C4B C6B -70.7(6)
C1B O1B C4B C3B 34.5(5)
O2B C3B C4B O1B -169.2(5)
C2B C3B C4B O1B -54.8(5)
O2B C3B C4B C5B 68.3(7)
C2B C3B C4B C5B -177.2(6)
O2B C3B C4B C6B -59.7(6)
C2B C3B C4B C6B 54.7(5)
S1B O6B C5B C4B 177.0(5)
O1B C4B C5B O6B -57.0(8)
C6B C4B C5B O6B -178.0(6)
C3B C4B C5B O6B 61.1(8)
C2B O3B C6B C4B 4.2(7)
O1B C4B C6B O3B 67.0(6)
C5B C4B C6B O3B -169.7(6)
C3B C4B C6B O3B -39.1(6)
C11B N1B C7B C8B -8(6)
C1B N1B C7B C8B -178(3)
N1B C7B C8B C10B -3(6)
N1B C7B C8B C9B -176(3)
C11B N2B C10B O4B 178.6(6)
C11B N2B C10B C8B -13.3(17)
C7B C8B C10B O4B -180(3)
C9B C8B C10B O4B -7(3)
C7B C8B C10B N2B 13(4)
C9B C8B C10B N2B -174(2)
C11B N1B C7Y C8Y 4(5)
C1B N1B C7Y C8Y 178(3)
N1B C7Y C8Y C10Y 5(5)
N1B C7Y C8Y C9Y 179(3)
C11B N2B C10Y O4B 178.6(6)
C11B N2B C10Y C8Y 5.7(14)
C7Y C8Y C10Y O4B 178(2)
C9Y C8Y C10Y O4B 4(3)
C7Y C8Y C10Y N2B -9(3)
C9Y C8Y C10Y N2B 176.8(14)
C7Y N1B C11B O5B 173(2)
C7B N1B C11B O5B -171(3)
C1B N1B C11B O5B -1.3(9)
C7Y N1B C11B N2B -8(2)
C7B N1B C11B N2B 8(3)
C1B N1B C11B N2B 178.4(5)
C10B N2B C11B O5B -177.6(6)
C10Y N2B C11B O5B -177.6(6)
C10B N2B C11B N1B 2.7(9)
C10Y N2B C11B N1B 2.7(9)
O7X S1C O6C C5C 173.8(10)
O7C S1C O6C C5C 110.2(8)
O8X S1C O6C C5C 50.5(8)
O8C S1C O6C C5C -24.7(8)
C12X S1C O6C C5C -66.3(10)
C12C S1C O6C C5C -136.8(7)
C4C O1C C1C N1C -123.5(5)
C4C O1C C1C C2C 0.1(6)
C11C N1C C1C O1C -168.3(5)
C7C N1C C1C O1C 15.7(8)
C11C N1C C1C C2C 75.5(7)
C7C N1C C1C C2C -100.5(7)
C6C O3C C2C C1C -71.7(6)
C6C O3C C2C C3C 34.0(7)
O1C C1C C2C O3C 71.1(6)
N1C C1C C2C O3C -168.5(5)
O1C C1C C2C C3C -37.4(6)
N1C C1C C2C C3C 83.0(6)
O3C C2C C3C O2C 61.9(6)
C1C C2C C3C O2C 171.9(5)
O3C C2C C3C C4C -54.6(5)
C1C C2C C3C C4C 55.5(5)
C1C O1C C4C C5C 165.0(5)
C1C O1C C4C C6C -68.7(6)
C1C O1C C4C C3C 37.0(6)
O2C C3C C4C O1C -170.6(5)
C2C C3C C4C O1C -56.5(5)
O2C C3C C4C C5C 67.4(8)
C2C C3C C4C C5C -178.5(6)
O2C C3C C4C C6C -59.2(7)
C2C C3C C4C C6C 54.9(6)
S1C O6C C5C C4C 176.6(5)
O1C C4C C5C O6C -59.4(8)
C6C C4C C5C O6C 177.9(6)
C3C C4C C5C O6C 58.1(8)
C2C O3C C6C C4C 3.5(7)
O1C C4C C6C O3C 67.4(7)
C5C C4C C6C O3C -168.6(6)
C3C C4C C6C O3C -38.9(7)
C11C N1C C7C C8C 1.3(9)
C1C N1C C7C C8C 177.2(6)
N1C C7C C8C C10C 0.7(9)
N1C C7C C8C C9C -174.6(6)
C11C N2C C10C O4C 179.9(7)
C11C N2C C10C C8C -1.9(10)
C7C C8C C10C O4C 177.6(7)
C9C C8C C10C O4C -6.7(10)
C7C C8C C10C N2C -0.5(9)
C9C C8C C10C N2C 175.2(6)
C10C N2C C11C O5C -176.4(7)
C10C N2C C11C N1C 3.8(10)
C7C N1C C11C O5C 176.9(6)
C1C N1C C11C O5C 0.7(9)
C7C N1C C11C N2C -3.4(8)
C1C N1C C11C N2C -179.5(5)
O7D S1D O6D C5D 99.2(6)
O8D S1D O6D C5D -31.4(7)
C12D S1D O6D C5D -146.5(6)
C4D O1D C1D N1D -117.2(5)
C4D O1D C1D C2D 3.5(6)
C11D N1D C1D O1D -173.3(5)
C7D N1D C1D O1D 12.0(8)
C11D N1D C1D C2D 72.5(7)
C7D N1D C1D C2D -102.2(7)
C6D O3D C2D C1D -72.9(6)
C6D O3D C2D C3D 31.7(6)
O1D C1D C2D O3D 68.0(5)
N1D C1D C2D O3D -174.2(5)
O1D C1D C2D C3D -39.3(5)
N1D C1D C2D C3D 78.5(6)
O3D C2D C3D O2D 63.5(6)
C1D C2D C3D O2D 172.5(5)
O3D C2D C3D C4D -53.0(5)
C1D C2D C3D C4D 56.0(5)
C1D O1D C4D C5D 162.5(5)
C1D O1D C4D C6D -72.2(6)
C1D O1D C4D C3D 34.1(6)
O2D C3D C4D O1D -169.8(5)
C2D C3D C4D O1D -55.2(5)
O2D C3D C4D C5D 68.4(7)
C2D C3D C4D C5D -176.9(6)
O2D C3D C4D C6D -59.4(6)
C2D C3D C4D C6D 55.2(5)
S1D O6D C5D C4D 166.7(5)
O1D C4D C5D O6D -55.3(7)
C6D C4D C5D O6D -175.7(6)
C3D C4D C5D O6D 62.9(8)
C2D O3D C6D C4D 4.8(7)
O1D C4D C6D O3D 67.3(6)
C5D C4D C6D O3D -170.8(6)
C3D C4D C6D O3D -39.9(6)
C11D N1D C7D C8D -1.2(10)
C1D N1D C7D C8D 173.1(6)
N1D C7D C8D C10D -0.3(9)
N1D C7D C8D C9D -178.1(6)
C11D N2D C10D O4D 178.3(7)
C11D N2D C10D C8D -4.1(9)
C7D C8D C10D O4D -179.8(7)
C9D C8D C10D O4D -1.8(10)
C7D C8D C10D N2D 2.7(9)
C9D C8D C10D N2D -179.3(6)
C10D N2D C11D O5D -177.2(6)
C10D N2D C11D N1D 2.7(10)
C7D N1D C11D O5D -180.0(6)
C1D N1D C11D O5D 5.4(10)
C7D N1D C11D N2D 0.2(9)
C1D N1D C11D N2D -174.5(6)

loop_
_exptl_oxdiff_crystal_face_indexfrac_h
_exptl_oxdiff_crystal_face_indexfrac_k
_exptl_oxdiff_crystal_face_indexfrac_l
_exptl_oxdiff_crystal_face_x
_exptl_oxdiff_crystal_face_y
_exptl_oxdiff_crystal_face_z
4.9997 1.0016 7.0006 0.4379 -0.1712 -0.9324
-0.0003 -1.9969 9.0019 0.9049 -0.2015 -0.1338
-4.9997 -1.0016 -7.0006 -0.4379 0.1712 0.9324
0.0003 1.9969 -9.0019 -0.9049 0.2015 0.1338
-5.0001 -3.9981 3.0023 0.5987 -0.1679 0.8008
5.0001 3.9981 -3.0023 -0.5987 0.1679 -0.8008
-0.0005 -5.0015 -6.9952 -0.4418 -0.8138 0.2484
2.0005 6.0012 6.9948 0.3363 0.8048 -0.5792
-0.9994 5.0016 6.9949 0.4746 0.8924 -0.0940
